data_2207749
loop_
_publ_author_name
'K. Palani'
'P. Amaladass'
'A. K. Mohanakrishnan'
'M. N. Ponnuswamy'

_publ_section_title
;
 3-(Anthracen-9-yl)-3<i>H</i>-isobenzofuran-1-one
;
_journal_coeditor_code CI6718
_journal_issue 1
_journal_name_full 'Acta Crystallographica Section E'
_journal_page_first o55
_journal_page_last o57
_journal_paper_doi 10.1107/S1600536805039553
_journal_volume 62
_journal_year 2006
_chemical_formula_iupac 'C22 H14 O2'
_chemical_formula_moiety 'C22 H14 O2'
_chemical_formula_sum 'C22 H14 O2'
_chemical_formula_weight 310.33
_chemical_name_systematic
;
3-(Anthracen-9-yl)-3H-isobenzofuran-1-one
;
_space_group_IT_number 19
_symmetry_cell_setting orthorhombic
_symmetry_space_group_name_Hall 'P 2ac 2ab'
_symmetry_space_group_name_H-M 'P 21 21 21'
_atom_sites_solution_hydrogens geom
_atom_sites_solution_primary direct
_atom_sites_solution_secondary difmap
_audit_creation_method SHELXL-97
_cell_angle_alpha 90.00
_cell_angle_beta 90.00
_cell_angle_gamma 90.00
_cell_formula_units_Z 4
_cell_length_a 9.961(4)
_cell_length_b 10.677(5)
_cell_length_c 14.073(5)
_cell_measurement_reflns_used 25
_cell_measurement_temperature 293(2)
_cell_measurement_theta_max 15
_cell_measurement_theta_min 10
_cell_volume 1496.7(11)
_computing_cell_refinement 'CAD-4 EXPRESS'
_computing_data_collection 'CAD-4 EXPRESS (Enraf--Nonius, 1994)'
_computing_data_reduction 'XCAD4 (Harms & Wocadlo, 1995)'
_computing_molecular_graphics 'ORTEP-3 for Windows (Farrugia, 1997)'
_computing_publication_material 'PLATON (Spek, 2003)'
_computing_structure_refinement 'SHELXL97 (Sheldrick, 1997)'
_computing_structure_solution 'SHELXS97 (Sheldrick, 1997)'
_diffrn_ambient_temperature 293(2)
_diffrn_measured_fraction_theta_full 0.997
_diffrn_measured_fraction_theta_max 0.987
_diffrn_measurement_device_type 'Enraf--Nonius CAD-4'
_diffrn_measurement_method \w
_diffrn_radiation_monochromator graphite
_diffrn_radiation_source 'fine-focus sealed tube'
_diffrn_radiation_type MoK\a
_diffrn_radiation_wavelength 0.71073
_diffrn_reflns_av_R_equivalents 0.0000
_diffrn_reflns_av_sigmaI/netI 0.0333
_diffrn_reflns_limit_h_max 13
_diffrn_reflns_limit_h_min 0
_diffrn_reflns_limit_k_max 15
_diffrn_reflns_limit_k_min 0
_diffrn_reflns_limit_l_max 19
_diffrn_reflns_limit_l_min 0
_diffrn_reflns_number 2462
_diffrn_reflns_theta_full 25.00
_diffrn_reflns_theta_max 30.08
_diffrn_reflns_theta_min 2.39
_diffrn_standards_decay_% 0
_diffrn_standards_interval_time 60
_diffrn_standards_number 3
_exptl_absorpt_coefficient_mu 0.087
_exptl_absorpt_correction_type none
_exptl_crystal_colour yellow
_exptl_crystal_density_diffrn 1.377
_exptl_crystal_density_method 'not measured'
_exptl_crystal_description Prism
_exptl_crystal_F_000 648
_exptl_crystal_size_max 0.34
_exptl_crystal_size_mid 0.20
_exptl_crystal_size_min 0.18
_refine_diff_density_max 0.234
_refine_diff_density_min -0.197
_refine_ls_extinction_method none
_refine_ls_goodness_of_fit_ref 1.059
_refine_ls_hydrogen_treatment constr
_refine_ls_matrix_type full
_refine_ls_number_parameters 217
_refine_ls_number_reflns 2462
_refine_ls_number_restraints 0
_refine_ls_restrained_S_all 1.059
_refine_ls_R_factor_all 0.1025
_refine_ls_R_factor_gt 0.0488
_refine_ls_shift/su_max 0.001
_refine_ls_shift/su_mean 0.000
_refine_ls_structure_factor_coef Fsqd
_refine_ls_weighting_details 'w=1/[\s^2^(Fo^2^)+(0.0607P)^2^+0.0612P] where P=(Fo^2^+2Fc^2^)/3'
_refine_ls_weighting_scheme calc
_refine_ls_wR_factor_gt 0.1053
_refine_ls_wR_factor_ref 0.1249
_reflns_number_gt 1469
_reflns_number_total 2462
_reflns_threshold_expression I>2\s(I)
_cod_data_source_file ci6718.cif
_cod_data_source_block I
_cod_depositor_comments
;
 Removing duplicate rows from the ATOM_TYPE loop.

 Antanas Vaitkus,
 2018-08-07

The following automatic conversions were performed:
'_symmetry_cell_setting' value 'Orthorhombic' changed to 'orthorhombic'
according to '/home/saulius/struct/CIF-dictionaries/cif_core.dic'
dictionary named 'cif_core.dic' version 2.4.1 from 2010-06-29.

Automatic conversion script
Id: cif_fix_enum 1527 2010-12-29 10:47:43Z saulius 

The following automatic conversions were performed:

'_symmetry_cell_setting' value 'Orthorhombic' changed to
'orthorhombic' according to
/home/saulius/struct/CIF-dictionaries/cif_core.dic dictionary named
'cif_core.dic' version 2.4.1 from 2010-06-29.

Automatic conversion script
Id: cif_fix_values 1715 2011-07-08 13:25:40Z adriana 
;
_cod_database_code 2207749
_cod_database_fobs_code 2207749

loop_
_symmetry_equiv_pos_as_xyz
'x, y, z'
'-x+1/2, -y, z+1/2'
'x+1/2, -y+1/2, -z'
'-x, y+1/2, -z+1/2'

loop_
_atom_site_label
_atom_site_fract_x
_atom_site_fract_y
_atom_site_fract_z
_atom_site_U_iso_or_equiv
_atom_site_adp_type
_atom_site_calc_flag
_atom_site_refinement_flags
_atom_site_occupancy
_atom_site_type_symbol
C13 0.8926(2) 0.7573(2) 0.15880(17) 0.0447(6) Uani d . 1 C
C1 1.1060(3) 0.8666(2) 0.13409(16) 0.0456(6) Uani d . 1 C
O1 1.19636(19) 0.72995(17) 0.30922(13) 0.0588(5) Uani d . 1 O
C15 1.0898(2) 0.6807(2) 0.24936(17) 0.0475(6) Uani d . 1 C
H15 1.0173 0.6523 0.2913 0.057 Uiso calc R 1 H
C14 1.0303(2) 0.7727(2) 0.18028(16) 0.0441(5) Uani d . 1 C
C8 0.8276(2) 0.8420(3) 0.09581(17) 0.0485(6) Uani d . 1 C
C6 1.0379(3) 0.9527(2) 0.07386(17) 0.0481(6) Uani d . 1 C
C16 1.1515(2) 0.5666(2) 0.20494(18) 0.0466(6) Uani d . 1 C
C17 1.0996(3) 0.4829(2) 0.14111(19) 0.0544(7) Uani d . 1 C
H17 1.0137 0.4929 0.1164 0.065 Uiso calc R 1 H
C7 0.9008(3) 0.9393(3) 0.05757(17) 0.0515(6) Uani d . 1 C
H7 0.8571 0.9979 0.0197 0.062 Uiso calc R 1 H
C21 1.2796(2) 0.5516(2) 0.24047(18) 0.0502(6) Uani d . 1 C
C2 1.2494(3) 0.8797(3) 0.1402(2) 0.0549(7) Uani d . 1 C
H2 1.2977 0.8245 0.1781 0.066 Uiso calc R 1 H
C5 1.1128(3) 1.0479(2) 0.02647(19) 0.0577(7) Uani d . 1 C
H5 1.0680 1.1060 -0.0112 0.069 Uiso calc R 1 H
C12 0.8121(3) 0.6581(3) 0.1957(2) 0.0560(7) Uani d . 1 C
H12 0.8503 0.6006 0.2373 0.067 Uiso calc R 1 H
C11 0.6812(3) 0.6458(3) 0.1713(2) 0.0646(8) Uani d . 1 C
H11 0.6320 0.5794 0.1961 0.078 Uiso calc R 1 H
C9 0.6891(3) 0.8252(3) 0.07367(19) 0.0614(7) Uani d . 1 C
H9 0.6470 0.8816 0.0331 0.074 Uiso calc R 1 H
C10 0.6184(3) 0.7297(3) 0.1103(2) 0.0658(8) Uani d . 1 C
H10 0.5282 0.7198 0.0951 0.079 Uiso calc R 1 H
C18 1.1794(3) 0.3830(3) 0.1148(2) 0.0627(8) Uani d . 1 C
H18 1.1460 0.3244 0.0720 0.075 Uiso calc R 1 H
C20 1.3596(3) 0.4520(3) 0.2135(2) 0.0608(7) Uani d . 1 C
H20 1.4460 0.4427 0.2376 0.073 Uiso calc R 1 H
C3 1.3152(3) 0.9697(3) 0.0924(2) 0.0618(7) Uani d . 1 C
H3 1.4081 0.9750 0.0976 0.074 Uiso calc R 1 H
C4 1.2470(3) 1.0554(3) 0.0352(2) 0.0637(8) Uani d . 1 C
H4 1.2943 1.1175 0.0031 0.076 Uiso calc R 1 H
C19 1.3079(3) 0.3679(3) 0.1505(2) 0.0655(8) Uani d . 1 C
H19 1.3595 0.2999 0.1313 0.079 Uiso calc R 1 H
C22 1.3058(3) 0.6525(3) 0.3078(2) 0.0592(7) Uani d . 1 C
O2 1.4020(2) 0.6738(2) 0.35692(17) 0.0832(7) Uani d . 1 O

loop_
_atom_site_aniso_label
_atom_site_aniso_U_11
_atom_site_aniso_U_22
_atom_site_aniso_U_33
_atom_site_aniso_U_12
_atom_site_aniso_U_13
_atom_site_aniso_U_23
C13 0.0429(13) 0.0465(13) 0.0447(11) 0.0043(11) 0.0028(11) -0.0068(11)
C1 0.0511(14) 0.0450(12) 0.0406(12) 0.0031(11) 0.0012(11) -0.0051(11)
O1 0.0626(11) 0.0613(10) 0.0526(9) -0.0014(10) -0.0122(9) -0.0018(9)
C15 0.0465(12) 0.0500(13) 0.0460(13) -0.0005(12) -0.0042(11) 0.0033(11)
C14 0.0452(12) 0.0439(12) 0.0431(12) 0.0048(11) 0.0034(10) -0.0030(11)
C8 0.0468(13) 0.0568(15) 0.0420(12) 0.0092(13) -0.0004(11) -0.0078(12)
C6 0.0565(15) 0.0463(14) 0.0414(12) 0.0035(12) 0.0031(12) -0.0044(12)
C16 0.0465(13) 0.0462(13) 0.0470(13) -0.0010(11) 0.0017(10) 0.0118(11)
C17 0.0563(16) 0.0499(14) 0.0569(15) -0.0041(13) -0.0022(13) 0.0041(13)
C7 0.0595(15) 0.0524(14) 0.0424(12) 0.0142(13) -0.0039(11) 0.0014(12)
C21 0.0456(13) 0.0527(14) 0.0525(13) -0.0038(12) -0.0001(11) 0.0159(12)
C2 0.0479(14) 0.0569(16) 0.0598(15) 0.0014(13) 0.0023(12) 0.0035(14)
C5 0.0757(19) 0.0461(14) 0.0513(14) 0.0025(15) 0.0036(14) 0.0034(12)
C12 0.0513(14) 0.0555(15) 0.0611(16) -0.0058(13) 0.0037(14) -0.0011(14)
C11 0.0523(16) 0.0668(17) 0.0748(19) -0.0114(15) 0.0028(15) -0.0122(16)
C9 0.0533(15) 0.079(2) 0.0516(14) 0.0113(16) -0.0090(14) -0.0144(15)
C10 0.0464(15) 0.083(2) 0.0682(17) -0.0042(16) -0.0047(14) -0.0254(18)
C18 0.076(2) 0.0468(15) 0.0657(17) -0.0034(15) 0.0112(16) 0.0013(13)
C20 0.0479(13) 0.0646(17) 0.0699(17) 0.0079(14) 0.0099(13) 0.0260(16)
C3 0.0522(15) 0.0640(19) 0.0693(17) -0.0082(15) 0.0056(15) -0.0014(16)
C4 0.0738(19) 0.0526(15) 0.0647(16) -0.0138(15) 0.0133(15) 0.0027(15)
C19 0.0689(19) 0.0543(16) 0.0734(18) 0.0098(15) 0.0247(17) 0.0126(15)
C22 0.0530(15) 0.0670(17) 0.0576(15) -0.0013(15) -0.0076(13) 0.0160(14)
O2 0.0685(13) 0.0930(16) 0.0881(15) -0.0104(13) -0.0305(13) 0.0055(13)

loop_
_atom_type_symbol
_atom_type_description
_atom_type_scat_dispersion_real
_atom_type_scat_dispersion_imag
_atom_type_scat_source
C C 0.0033 0.0016 'International Tables Vol C Tables 4.2.6.8 and 6.1.1.4'
H H 0.0000 0.0000 'International Tables Vol C Tables 4.2.6.8 and 6.1.1.4'
O O 0.0106 0.0060 'International Tables Vol C Tables 4.2.6.8 and 6.1.1.4'

loop_
_geom_angle_atom_site_label_1
_geom_angle_atom_site_label_2
_geom_angle_atom_site_label_3
_geom_angle
C14 C13 C8 120.1(2)
C14 C13 C12 123.6(2)
C8 C13 C12 116.3(2)
C14 C1 C6 118.6(2)
C14 C1 C2 124.9(2)
C6 C1 C2 116.5(2)
C22 O1 C15 110.8(2)
O1 C15 C16 103.65(19)
O1 C15 C14 115.2(2)
C16 C15 C14 115.0(2)
O1 C15 H15 107.5
C16 C15 H15 107.5
C14 C15 H15 107.5
C1 C14 C13 120.1(2)
C1 C14 C15 123.4(2)
C13 C14 C15 116.4(2)
C7 C8 C13 118.8(2)
C7 C8 C9 121.4(3)
C13 C8 C9 119.8(3)
C7 C6 C1 119.9(2)
C7 C6 C5 120.6(3)
C1 C6 C5 119.3(2)
C17 C16 C21 120.7(3)
C17 C16 C15 130.5(2)
C21 C16 C15 108.8(2)
C16 C17 C18 117.6(3)
C16 C17 H17 121.2
C18 C17 H17 121.2
C8 C7 C6 122.1(2)
C8 C7 H7 118.9
C6 C7 H7 118.9
C16 C21 C20 121.6(3)
C16 C21 C22 108.4(2)
C20 C21 C22 130.0(3)
C3 C2 C1 121.6(3)
C3 C2 H2 119.2
C1 C2 H2 119.2
C4 C5 C6 121.3(3)
C4 C5 H5 119.3
C6 C5 H5 119.3
C11 C12 C13 121.4(3)
C11 C12 H12 119.3
C13 C12 H12 119.3
C12 C11 C10 121.8(3)
C12 C11 H11 119.1
C10 C11 H11 119.1
C10 C9 C8 121.3(3)
C10 C9 H9 119.4
C8 C9 H9 119.4
C9 C10 C11 119.4(3)
C9 C10 H10 120.3
C11 C10 H10 120.3
C17 C18 C19 121.7(3)
C17 C18 H18 119.2
C19 C18 H18 119.2
C19 C20 C21 117.9(3)
C19 C20 H20 121.1
C21 C20 H20 121.1
C2 C3 C4 121.3(3)
C2 C3 H3 119.3
C4 C3 H3 119.3
C5 C4 C3 119.8(3)
C5 C4 H4 120.1
C3 C4 H4 120.1
C20 C19 C18 120.6(3)
C20 C19 H19 119.7
C18 C19 H19 119.7
O2 C22 O1 120.8(3)
O2 C22 C21 131.0(3)
O1 C22 C21 108.2(2)

loop_
_geom_bond_atom_site_label_1
_geom_bond_atom_site_label_2
_geom_bond_distance
_geom_bond_publ_flag
C13 C14 1.414(3) ?
C13 C8 1.422(3) ?
C13 C12 1.427(4) ?
C1 C14 1.412(3) yes
C1 C6 1.422(3) ?
C1 C2 1.438(3) yes
O1 C22 1.368(3) yes
O1 C15 1.454(3) yes
C15 C16 1.501(4) yes
C15 C14 1.504(3) yes
C15 H15 0.98 ?
C8 C7 1.379(4) ?
C8 C9 1.426(4) ?
C6 C7 1.393(4) ?
C6 C5 1.427(4) ?
C16 C17 1.369(4) ?
C16 C21 1.380(3) yes
C17 C18 1.380(4) ?
C17 H17 0.93 ?
C7 H7 0.93 ?
C21 C20 1.382(4) ?
C21 C22 1.459(4) yes
C2 C3 1.344(4) ?
C2 H2 0.93 ?
C5 C4 1.344(4) ?
C5 H5 0.93 ?
C12 C11 1.354(4) ?
C12 H12 0.93 ?
C11 C10 1.390(4) ?
C11 H11 0.93 ?
C9 C10 1.342(4) ?
C9 H9 0.93 ?
C10 H10 0.93 ?
C18 C19 1.385(5) ?
C18 H18 0.93 ?
C20 C19 1.363(4) ?
C20 H20 0.93 ?
C3 C4 1.396(4) ?
C3 H3 0.93 ?
C4 H4 0.93 ?
C19 H19 0.93 ?
C22 O2 1.203(3) yes

loop_
_geom_hbond_atom_site_label_D
_geom_hbond_atom_site_label_H
_geom_hbond_atom_site_label_A
_geom_hbond_site_symmetry_A
_geom_hbond_distance_DH
_geom_hbond_distance_HA
_geom_hbond_distance_DA
_geom_hbond_angle_DHA
_geom_hbond_publ_flag
C2 H2 O1 . 0.93 2.33 2.914(4) 120 yes
C12 H12 Cg2 4_745 0.93 2.94 3.746(4) 147 yes

loop_
_geom_torsion_atom_site_label_1
_geom_torsion_atom_site_label_2
_geom_torsion_atom_site_label_3
_geom_torsion_atom_site_label_4
_geom_torsion
C22 O1 C15 C16 -3.9(2)
C22 O1 C15 C14 -130.4(2)
C6 C1 C14 C13 6.6(3)
C2 C1 C14 C13 -170.9(2)
C6 C1 C14 C15 -176.8(2)
C2 C1 C14 C15 5.7(4)
C8 C13 C14 C1 -4.5(3)
C12 C13 C14 C1 174.2(2)
C8 C13 C14 C15 178.6(2)
C12 C13 C14 C15 -2.7(3)
O1 C15 C14 C1 35.6(3)
C16 C15 C14 C1 -84.9(3)
O1 C15 C14 C13 -147.7(2)
C16 C15 C14 C13 91.8(3)
C14 C13 C8 C7 -0.8(3)
C12 C13 C8 C7 -179.6(2)
C14 C13 C8 C9 179.4(2)
C12 C13 C8 C9 0.6(3)
C14 C1 C6 C7 -3.4(3)
C2 C1 C6 C7 174.3(2)
C14 C1 C6 C5 -179.9(2)
C2 C1 C6 C5 -2.2(3)
O1 C15 C16 C17 -179.1(2)
C14 C15 C16 C17 -52.4(3)
O1 C15 C16 C21 2.2(2)
C14 C15 C16 C21 128.9(2)
C21 C16 C17 C18 0.7(4)
C15 C16 C17 C18 -177.9(2)
C13 C8 C7 C6 4.2(4)
C9 C8 C7 C6 -176.1(2)
C1 C6 C7 C8 -2.1(4)
C5 C6 C7 C8 174.4(2)
C17 C16 C21 C20 -0.3(4)
C15 C16 C21 C20 178.6(2)
C17 C16 C21 C22 -178.8(2)
C15 C16 C21 C22 0.1(3)
C14 C1 C2 C3 178.4(2)
C6 C1 C2 C3 0.9(4)
C7 C6 C5 C4 -174.3(3)
C1 C6 C5 C4 2.2(4)
C14 C13 C12 C11 -178.5(3)
C8 C13 C12 C11 0.2(4)
C13 C12 C11 C10 -0.8(4)
C7 C8 C9 C10 179.4(3)
C13 C8 C9 C10 -0.8(4)
C8 C9 C10 C11 0.2(4)
C12 C11 C10 C9 0.6(4)
C16 C17 C18 C19 -0.6(4)
C16 C21 C20 C19 -0.2(4)
C22 C21 C20 C19 178.0(3)
C1 C2 C3 C4 0.5(4)
C6 C5 C4 C3 -0.8(4)
C2 C3 C4 C5 -0.6(4)
C21 C20 C19 C18 0.2(4)
C17 C18 C19 C20 0.2(4)
C15 O1 C22 O2 -176.0(2)
C15 O1 C22 C21 4.1(3)
C16 C21 C22 O2 177.6(3)
C20 C21 C22 O2 -0.8(5)
C16 C21 C22 O1 -2.5(3)
C20 C21 C22 O1 179.1(2)

loop_
_cod_related_entry_id
_cod_related_entry_database
_cod_related_entry_code
1 ChemSpider 21179914
